data_1528456
loop_
_publ_author_name
'Durand, A.'
'Mentre, O.'
'Abraham, F.'
'Elouadi, B.'
'Fukuda, T.'

_publ_section_title
;
 Crystal structure or Er Al Ge O5 and evidence of a peculiar double
 coordination sphere of Al(III) and Ge(IV) cations
;
_journal_name_full 'Solid State Sciences'
_journal_page_first 155
_journal_page_last 161
_journal_volume 8
_journal_year 2006
_chemical_formula_sum 'Al Er Ge O5'
_chemical_name_systematic 'Er Al Ge O5'
_space_group_IT_number 55
_symmetry_space_group_name_Hall '-P 2bc 2'
_symmetry_space_group_name_H-M 'P m c b'
_cell_angle_alpha 90
_cell_angle_beta 90
_cell_angle_gamma 90
_cell_formula_units_Z 4
_cell_length_a 5.58
_cell_length_b 7.208
_cell_length_c 8.309
_cell_volume 334.193
_citation_journal_id_ASTM SSSCFJ
_cod_data_source_file Durand_SSSCFJ_2006_751.cif
_cod_data_source_block Al1Er1Ge1O5
_cod_original_cell_volume 334.1933
_cod_original_sg_symbol_Hall '-P 2 2ab (z,x,y)'
_cod_original_formula_sum 'Al1 Er1 Ge1 O5'
_cod_database_code 1528456

loop_
_symmetry_equiv_pos_as_xyz
x,y,z
x,-y,-z
-x,y+1/2,-z+1/2
-x,-y+1/2,z+1/2
-x,-y,-z
-x,y,z
x,-y-1/2,z-1/2
x,y-1/2,-z-1/2

loop_
_atom_site_label
_atom_site_type_symbol
_atom_site_fract_x
_atom_site_fract_y
_atom_site_fract_z
_atom_site_occupancy
_atom_site_U_iso_or_equiv
Al1 Al+3 0.7516 0 0.5 0.73 0.0
Ge2 Ge+4 0 0.3826 0.6437 0.73 0.0
Ge1 Ge+4 0.7516 0 0.5 0.27 0.0
O3 O-2 -0.217 0.5 0.5 1 0.0
O1 O-2 -0.246 0.393 0.786 1 0.0
O4 O-2 0 0.156 0.567 1 0.0
Al2 Al+3 0 0.3826 0.6437 0.27 0.0
Er1 Er+3 0.5 0.8601 0.1718 1 0.0
O2 O-2 0.5 0.159 0.556 1 0.0
